data_1532260
loop_
_publ_author_name
'Shpanchenko, R.V.'
'Chernaya, V.V.'
'Abakumov, A.M.'
'Hadermann, J.'
'Antipov, E.V.'
'van Tendeloo, G.'
'Kaul, E.E.'
'Geibel, C.'
'Sheptyakov, D.'
'Balagurov, A.M.'

_publ_section_title
;
 Crystal structure and magnetic properties of the novel oxide Pb2 V5 O12
;
_journal_name_full 'Zeitschrift fuer Anorganische und Allgemeine Chemie'
_journal_page_first 2143
_journal_page_last 2150
_journal_volume 627
_journal_year 2001
_chemical_formula_sum 'O12 Pb2 V5'
_chemical_name_systematic 'Pb2 V5 O12'
_space_group_IT_number 13
_symmetry_space_group_name_Hall '-P 2yc'
_symmetry_space_group_name_H-M 'P 1 2/c 1'
_cell_angle_alpha 90
_cell_angle_beta 98.42
_cell_angle_gamma 90
_cell_formula_units_Z 2
_cell_length_a 8.408
_cell_length_b 5.017
_cell_length_c 11.94
_cell_volume 498.235
_citation_journal_id_ASTM ZAACAB
_cod_data_source_file Shpanchenko_ZAACAB_2001_23.cif
_cod_data_source_block O12Pb2V5
_cod_original_cell_volume 498.2354
_cod_database_code 1532260

loop_
_symmetry_equiv_pos_as_xyz
x,y,z
-x,y,-z+1/2
-x,-y,-z
x,-y,z-1/2

loop_
_atom_site_label
_atom_site_type_symbol
_atom_site_fract_x
_atom_site_fract_y
_atom_site_fract_z
_atom_site_occupancy
_atom_site_U_iso_or_equiv
O2 O-2 0.362 0.029 0.5302 1 0.0
V3 V+4 0.15 0.8747 0.4715 1 0.0
V1 V+4 0 0.1183 0.25 1 0.0
O6 O-2 0.5 0.049 0.75 1 0.0
O5 O-2 0.062 0.02 0.6054 1 0.0
Pb1 Pb+2 0.2795 0.3347 0.67824 1 0.0
O3 O-2 0.212 0.008 0.8267 1 0.0
V2 V+4 0.4341 0.1121 0.3847 1 0.0
O7 O-2 0 0.428 0.25 1 0.0
O4 O-2 0.547 0.57 0.63 1 0.0
O1 O-2 0.161 0.553 0.481 1 0.0
